data_7017728
loop_
_publ_author_name
'Jess, Inke'
'Boeckmann, Jan'
'N\"ather, Christian'

_publ_section_title
;
 New cadmium thio- and selenocyanato coordination compounds: structural
 snapshots on the reaction pathway to more condensed anionic networks.
;
_journal_issue 1
_journal_name_full 'Dalton transactions (Cambridge, England : 2003)'
_journal_page_first 228
_journal_page_last 236
_journal_paper_doi 10.1039/c1dt11377a
_journal_volume 41
_journal_year 2012
_chemical_formula_moiety 'C10 H8 Cd N6 Se2'
_chemical_formula_sum 'C10 H8 Cd N6 Se2'
_chemical_formula_weight 482.54
_chemical_name_systematic
;
poly[bis(\m2-selenocyanato-N)-bis(\m2-selenocyanato-Se)-bis(pyridine-N)cadmium(II)]
;
_space_group_IT_number 14
_symmetry_cell_setting monoclinic
_symmetry_space_group_name_Hall '-P 2ybc'
_symmetry_space_group_name_H-M 'P 1 21/c 1'
_atom_sites_solution_hydrogens geom
_atom_sites_solution_primary direct
_atom_sites_solution_secondary difmap
_audit_creation_method SHELXL-97
_cell_angle_alpha 90.00
_cell_angle_beta 92.07(3)
_cell_angle_gamma 90.00
_cell_formula_units_Z 2
_cell_length_a 8.566(2)
_cell_length_b 6.0220(10)
_cell_length_c 13.829(4)
_cell_measurement_reflns_used 5549
_cell_measurement_temperature 293(2)
_cell_measurement_theta_max 28.05
_cell_measurement_theta_min 6.15
_cell_volume 712.9(3)
_computing_cell_refinement 'X-Area (STOE, 2008)'
_computing_data_collection 'X-Area (STOE, 2008)'
_computing_data_reduction 'X-Area (STOE, 2008)'
_computing_molecular_graphics 'XP in SHELXTL (Sheldrick, 2008)'
_computing_structure_refinement 'SHELXL-97 (Sheldrick, 1997)'
_computing_structure_solution 'SHELXS-97 (Sheldrick, 1990)'
_diffrn_ambient_temperature 293(2)
_diffrn_measured_fraction_theta_full 0.974
_diffrn_measured_fraction_theta_max 0.974
_diffrn_measurement_device_type 'STOE IPDS-1'
_diffrn_measurement_method 'Phi Scans'
_diffrn_radiation_monochromator graphite
_diffrn_radiation_source 'fine-focus sealed tube'
_diffrn_radiation_type MoK\a
_diffrn_radiation_wavelength 0.71073
_diffrn_reflns_av_R_equivalents 0.0393
_diffrn_reflns_av_sigmaI/netI 0.0306
_diffrn_reflns_limit_h_max 11
_diffrn_reflns_limit_h_min -11
_diffrn_reflns_limit_k_max 7
_diffrn_reflns_limit_k_min -6
_diffrn_reflns_limit_l_max 18
_diffrn_reflns_limit_l_min -18
_diffrn_reflns_number 5395
_diffrn_reflns_theta_full 27.98
_diffrn_reflns_theta_max 27.98
_diffrn_reflns_theta_min 2.95
_diffrn_standards_decay_% NONE
_diffrn_standards_interval_time 0
_diffrn_standards_number 0
_exptl_absorpt_coefficient_mu 6.632
_exptl_absorpt_correction_T_max 0.1144
_exptl_absorpt_correction_T_min 0.0441
_exptl_absorpt_correction_type numerical
_exptl_absorpt_process_details 'X-Shape and X-Red32 (STOE, 2008)'
_exptl_crystal_colour colourless
_exptl_crystal_density_diffrn 2.248
_exptl_crystal_density_method 'not measured'
_exptl_crystal_description block
_exptl_crystal_F_000 452
_exptl_crystal_size_max 0.4644
_exptl_crystal_size_mid 0.3558
_exptl_crystal_size_min 0.2537
_refine_diff_density_max 0.441
_refine_diff_density_min -0.719
_refine_diff_density_rms 0.103
_refine_ls_extinction_method none
_refine_ls_goodness_of_fit_ref 1.047
_refine_ls_hydrogen_treatment constr
_refine_ls_matrix_type full
_refine_ls_number_parameters 88
_refine_ls_number_reflns 1667
_refine_ls_number_restraints 0
_refine_ls_restrained_S_all 1.047
_refine_ls_R_factor_all 0.0374
_refine_ls_R_factor_gt 0.0272
_refine_ls_shift/su_max 0.001
_refine_ls_shift/su_mean 0.000
_refine_ls_structure_factor_coef Fsqd
_refine_ls_weighting_details 'calc w=1/[\s^2^(Fo^2^)+(0.0377P)^2^+0.0000P] where P=(Fo^2^+2Fc^2^)/3'
_refine_ls_weighting_scheme calc
_refine_ls_wR_factor_gt 0.0635
_refine_ls_wR_factor_ref 0.0666
_reflns_number_gt 1347
_reflns_number_total 1667
_reflns_threshold_expression >2sigma(I)
_cod_data_source_file c1dt11377a.txt
_cod_data_source_block tr185
_cod_original_sg_symbol_H-M 'P 21/c'
_cod_database_code 7017728

loop_
_symmetry_equiv_pos_as_xyz
'x, y, z'
'-x, y+1/2, -z+1/2'
'-x, -y, -z'
'x, -y-1/2, z-1/2'

loop_
_atom_site_label
_atom_site_type_symbol
_atom_site_fract_x
_atom_site_fract_y
_atom_site_fract_z
_atom_site_U_iso_or_equiv
_atom_site_adp_type
_atom_site_occupancy
_atom_site_symmetry_multiplicity
_atom_site_calc_flag
_atom_site_refinement_flags
Cd1 Cd 0.0000 -0.5000 -0.5000 0.03594(11) Uani 1 2 d S
N1 N -0.1016(4) -0.8168(5) -0.5749(2) 0.0406(6) Uani 1 1 d .
C1 C -0.0943(4) -0.9863(5) -0.6117(2) 0.0338(6) Uani 1 1 d .
Se1 Se -0.08010(4) -1.25311(6) -0.67067(2) 0.04306(12) Uani 1 1 d .
N11 N -0.2449(3) -0.4307(5) -0.43171(18) 0.0369(6) Uani 1 1 d .
N12 N -0.4345(4) -0.1749(6) -0.3794(3) 0.0586(9) Uani 1 1 d .
C11 C -0.2985(5) -0.2286(6) -0.4167(3) 0.0479(8) Uani 1 1 d .
H11 H -0.2345 -0.1114 -0.4340 0.057 Uiso 1 1 calc R
C12 C -0.5238(5) -0.3445(8) -0.3551(3) 0.0544(10) Uani 1 1 d .
H12 H -0.6200 -0.3149 -0.3287 0.065 Uiso 1 1 calc R
C13 C -0.4804(5) -0.5610(8) -0.3672(3) 0.0522(10) Uani 1 1 d .
H13 H -0.5447 -0.6778 -0.3498 0.063 Uiso 1 1 calc R
C14 C -0.3381(5) -0.5977(6) -0.4061(3) 0.0464(8) Uani 1 1 d .
H14 H -0.3050 -0.7431 -0.4151 0.056 Uiso 1 1 calc R

loop_
_atom_site_aniso_label
_atom_site_aniso_U_11
_atom_site_aniso_U_22
_atom_site_aniso_U_33
_atom_site_aniso_U_23
_atom_site_aniso_U_13
_atom_site_aniso_U_12
Cd1 0.03859(18) 0.02658(15) 0.04335(17) -0.00418(13) 0.01108(13) 0.00129(14)
N1 0.0499(17) 0.0298(13) 0.0420(14) -0.0037(11) 0.0001(12) 0.0017(12)
C1 0.0342(15) 0.0358(15) 0.0317(12) 0.0052(12) 0.0040(11) -0.0011(13)
Se1 0.0616(3) 0.03308(18) 0.03445(17) -0.00573(12) 0.00110(15) 0.00246(15)
N11 0.0394(15) 0.0332(13) 0.0388(13) -0.0007(10) 0.0098(12) 0.0029(11)
N12 0.052(2) 0.056(2) 0.069(2) -0.0091(17) 0.0155(17) 0.0160(17)
C11 0.050(2) 0.0382(18) 0.057(2) -0.0021(15) 0.0156(17) 0.0045(16)
C12 0.038(2) 0.079(3) 0.0459(19) -0.0003(18) 0.0087(16) 0.007(2)
C13 0.045(2) 0.065(3) 0.0464(18) 0.0101(17) 0.0072(16) -0.0092(18)
C14 0.050(2) 0.0377(17) 0.0516(18) 0.0060(15) 0.0090(16) -0.0019(16)

loop_
_atom_type_symbol
_atom_type_description
_atom_type_scat_dispersion_real
_atom_type_scat_dispersion_imag
_atom_type_scat_source
C C 0.0033 0.0016 'International Tables Vol C Tables 4.2.6.8 and 6.1.1.4'
H H 0.0000 0.0000 'International Tables Vol C Tables 4.2.6.8 and 6.1.1.4'
N N 0.0061 0.0033 'International Tables Vol C Tables 4.2.6.8 and 6.1.1.4'
Se Se -0.0929 2.2259 'International Tables Vol C Tables 4.2.6.8 and 6.1.1.4'
Cd Cd -0.8075 1.2024 'International Tables Vol C Tables 4.2.6.8 and 6.1.1.4'

loop_
_geom_angle_atom_site_label_1
_geom_angle_atom_site_label_2
_geom_angle_atom_site_label_3
_geom_angle
_geom_angle_site_symmetry_1
_geom_angle_site_symmetry_3
N1 Cd1 N1 180.0 . 3_544
N1 Cd1 N11 89.98(11) . .
N1 Cd1 N11 90.02(11) 3_544 .
N1 Cd1 N11 90.02(11) . 3_544
N1 Cd1 N11 89.98(11) 3_544 3_544
N11 Cd1 N11 180.0 . 3_544
N1 Cd1 Se1 90.92(7) . 3_534
N1 Cd1 Se1 89.08(7) 3_544 3_534
N11 Cd1 Se1 87.24(7) . 3_534
N11 Cd1 Se1 92.76(7) 3_544 3_534
N1 Cd1 Se1 89.08(7) . 1_565
N1 Cd1 Se1 90.92(7) 3_544 1_565
N11 Cd1 Se1 92.76(7) . 1_565
N11 Cd1 Se1 87.24(7) 3_544 1_565
Se1 Cd1 Se1 180.0 3_534 1_565
C1 N1 Cd1 154.8(3) . .
N1 C1 Se1 179.2(3) . .
C1 Se1 Cd1 96.21(9) . 1_545
C11 N11 C14 115.9(3) . .
C11 N11 Cd1 122.9(2) . .
C14 N11 Cd1 121.2(2) . .
C12 N12 C11 115.6(4) . .
N11 C11 N12 126.8(4) . .
N12 C12 C13 122.8(4) . .
C12 C13 C14 116.9(4) . .
N11 C14 C13 122.0(4) . .

loop_
_geom_bond_atom_site_label_1
_geom_bond_atom_site_label_2
_geom_bond_distance
_geom_bond_site_symmetry_2
Cd1 N1 2.325(3) .
Cd1 N1 2.325(3) 3_544
Cd1 N11 2.368(3) .
Cd1 N11 2.368(3) 3_544
Cd1 Se1 2.8521(7) 3_534
Cd1 Se1 2.8521(7) 1_565
N1 C1 1.143(4) .
C1 Se1 1.808(3) .
Se1 Cd1 2.8521(7) 1_545
N11 C11 1.320(4) .
N11 C14 1.339(5) .
N12 C12 1.326(6) .
N12 C11 1.331(5) .
C12 C13 1.368(6) .
C13 C14 1.369(6) .
